data_4033598
loop_
_publ_author_name
'Simeth, Nadja A.'
'Bellisario, Alfredo'
'Crespi, Stefano'
'Fagnoni, Maurizio'
'K\"onig, Burkhard'

_publ_section_title
;
 Substituent Effects on 3-Arylazoindole Photoswitches.
;
_journal_issue 11
_journal_name_full 'The Journal of organic chemistry'
_journal_page_first 6565
_journal_page_last 6575
_journal_paper_doi 10.1021/acs.joc.8b02973
_journal_volume 84
_journal_year 2019
_chemical_formula_moiety 'C15 H13 N3'
_chemical_formula_sum 'C15 H13 N3'
_chemical_formula_weight 235.28
_space_group_crystal_system monoclinic
_space_group_IT_number 14
_space_group_name_Hall '-P 2yn'
_space_group_name_H-M_alt 'P 1 21/n 1'
_symmetry_space_group_name_Hall '-P 2yn'
_symmetry_space_group_name_H-M 'P 1 21/n 1'
_atom_sites_solution_hydrogens difmap
_audit_creation_date 2018-06-20
_audit_creation_method
;
Olex2 1.2-alpha
(compiled 2018.05.29 svn.r3508 for OlexSys, GUI svn.r5506)
;
_cell_angle_alpha 90
_cell_angle_beta 99.1020(10)
_cell_angle_gamma 90
_cell_formula_units_Z 4
_cell_length_a 7.87750(10)
_cell_length_b 8.93220(10)
_cell_length_c 17.6085(3)
_cell_measurement_reflns_used 10567
_cell_measurement_temperature 123.00(11)
_cell_measurement_theta_max 74.1540
_cell_measurement_theta_min 5.0600
_cell_volume 1223.39(3)
_computing_cell_refinement 'CrysAlisPro 1.171.39.37b (Rigaku OD, 2017)'
_computing_data_collection 'CrysAlisPro 1.171.39.37b (Rigaku OD, 2017)'
_computing_data_reduction 'CrysAlisPro 1.171.39.37b (Rigaku OD, 2017)'
_computing_molecular_graphics 'Olex2 (Dolomanov et al., 2009)'
_computing_publication_material 'Olex2 (Dolomanov et al., 2009)'
_computing_structure_refinement 'ShelXL (Sheldrick, 2015)'
_computing_structure_solution 'ShelXT (Sheldrick, 2015)'
_diffrn_ambient_temperature 123.00(11)
_diffrn_detector_area_resol_mean 4.1818
_diffrn_detector_type TitanS2
_diffrn_measured_fraction_theta_full 1.000
_diffrn_measured_fraction_theta_max 0.988
_diffrn_measurement_details
;
List of Runs (angles in degrees, time in seconds):
  # Type    Start    End  Width  t~exp~   \w     \q     \k     \f   Frames
--------------------------------------------------------------------------
  1  \w    -51.00  26.00   1.00    3.00    --  -44.08  40.00-134.00   77
  2  \w   -118.00  30.00   1.00    3.00    --  -44.08   0.00   0.00  148
  3  \w     21.00 115.00   1.00    3.00    --   44.08  38.00 -30.00   94
  4  \w     33.00 135.00   1.00   14.00    --  104.50 -77.00-150.00  102
  5  \w     27.00 141.00   1.00   14.00    --  104.50 -15.00 150.00  114
  6  \w     79.00 174.00   1.00   14.00    --  104.50  61.00 -90.00   95
  7  \w     33.00 121.00   1.00   14.00    --  104.50-125.00  60.00   88
  8  \w     82.00 173.00   1.00   14.00    --  104.50  45.00 120.00   91
  9  \w     81.00 177.00   1.00   14.00    --  104.50  30.00-180.00   96
 10  \w     32.00  91.00   1.00   14.00    --  104.50 -30.00  90.00   59
 11  \w     23.00 109.00   1.00   14.00    --  104.50 -94.00  60.00   86
 12  \w     34.00 130.00   1.00    3.00    --   44.08-178.00 150.00   96
 13  \w     20.00 113.00   1.00    3.00    --   44.08  57.00-150.00   93
 14  \w     81.00 177.00   1.00   14.00    --  104.50  30.00   0.00   96
 15  \w     82.00 173.00   1.00   14.00    --  104.50  45.00  60.00   91
 16  \w     23.00 109.00   1.00   14.00    --  104.50 -94.00 120.00   86
 17  \w     74.00 176.00   1.00   14.00    --  104.50  77.00   0.00  102
 18  \w     79.00 104.00   1.00   14.00    --  104.50  61.00 -60.00   25
 19  \w     74.00 176.00   1.00   14.00    --  104.50  77.00-150.00  102
;
_diffrn_measurement_device 'four-circle diffractometer'
_diffrn_measurement_device_type 'GV1000, TitanS2'
_diffrn_measurement_method '\w scans'
_diffrn_radiation_type CuK\a
_diffrn_radiation_wavelength 1.54184
_diffrn_reflns_av_R_equivalents 0.0199
_diffrn_reflns_av_unetI/netI 0.0119
_diffrn_reflns_Laue_measured_fraction_full 1.000
_diffrn_reflns_Laue_measured_fraction_max 0.988
_diffrn_reflns_limit_h_max 9
_diffrn_reflns_limit_h_min -9
_diffrn_reflns_limit_k_max 11
_diffrn_reflns_limit_k_min -11
_diffrn_reflns_limit_l_max 20
_diffrn_reflns_limit_l_min -21
_diffrn_reflns_number 14385
_diffrn_reflns_point_group_measured_fraction_full 1.000
_diffrn_reflns_point_group_measured_fraction_max 0.988
_diffrn_reflns_theta_full 67.684
_diffrn_reflns_theta_max 74.295
_diffrn_reflns_theta_min 5.088
_exptl_absorpt_coefficient_mu 0.613
_exptl_absorpt_correction_T_max 1.000
_exptl_absorpt_correction_T_min 0.712
_exptl_absorpt_correction_type gaussian
_exptl_absorpt_process_details
;
CrysAlisPro 1.171.39.37b (Rigaku Oxford Diffraction, 2017)
Numerical absorption correction based on gaussian integration over
            a multifaceted crystal model
Empirical absorption correction using spherical harmonics,
 implemented in SCALE3 ABSPACK scaling algorithm.
;
_exptl_crystal_colour 'clear orange'
_exptl_crystal_density_diffrn 1.277
_exptl_crystal_description block
_exptl_crystal_F_000 496
_exptl_crystal_size_max 0.205
_exptl_crystal_size_mid 0.158
_exptl_crystal_size_min 0.069
_refine_diff_density_max 0.229
_refine_diff_density_min -0.247
_refine_diff_density_rms 0.040
_refine_ls_extinction_method none
_refine_ls_goodness_of_fit_ref 1.040
_refine_ls_hydrogen_treatment refall
_refine_ls_matrix_type full
_refine_ls_number_parameters 215
_refine_ls_number_reflns 2463
_refine_ls_number_restraints 0
_refine_ls_restrained_S_all 1.040
_refine_ls_R_factor_all 0.0346
_refine_ls_R_factor_gt 0.0334
_refine_ls_shift/su_max 0.001
_refine_ls_shift/su_mean 0.000
_refine_ls_structure_factor_coef Fsqd
_refine_ls_weighting_details 'w=1/[\s^2^(Fo^2^)+(0.0421P)^2^+0.3584P] where P=(Fo^2^+2Fc^2^)/3'
_refine_ls_weighting_scheme calc
_refine_ls_wR_factor_gt 0.0830
_refine_ls_wR_factor_ref 0.0840
_reflns_Friedel_coverage 0.000
_reflns_number_gt 2349
_reflns_number_total 2463
_reflns_threshold_expression 'I > 2\s(I)'
_cod_data_source_file jo8b02973_si_003.cif
_cod_data_source_block r011
_cod_depositor_comments 'Adding full bibliography for 4033594--4033599.cif.'
_cod_database_code 4033598
_shelx_shelxl_version_number 2018/3
_shelx_space_group_comment
;
The symmetry employed for this shelxl refinement is uniquely defined
by the following loop, which should always be used as a source of
symmetry information in preference to the above space-group names.
They are only intended as comments.
;
_olex2_refinement_description
;
;
_olex2_submission_special_instructions 'No special instructions were received'
_oxdiff_exptl_absorpt_empirical_details
;
Empirical correction (ABSPACK) includes:
- Absorption correction using spherical harmonics
- Frame scaling
;

loop_
_space_group_symop_operation_xyz
'x, y, z'
'-x+1/2, y+1/2, -z+1/2'
'-x, -y, -z'
'x-1/2, -y-1/2, z-1/2'

loop_
_atom_site_label
_atom_site_type_symbol
_atom_site_fract_x
_atom_site_fract_y
_atom_site_fract_z
_atom_site_U_iso_or_equiv
_atom_site_adp_type
_atom_site_occupancy
_atom_site_site_symmetry_order
_atom_site_calc_flag
N2 N 0.52791(10) 0.41976(8) 0.60541(4) 0.02044(19) Uani 1 1 d
N1 N 0.39912(10) 0.48283(9) 0.62739(5) 0.02125(19) Uani 1 1 d
N3 N 0.53990(10) 0.15626(9) 0.45561(5) 0.02175(19) Uani 1 1 d
C7 C 0.48664(12) 0.32754(10) 0.54208(5) 0.0197(2) Uani 1 1 d
C1 C 0.44499(13) 0.57784(10) 0.69241(5) 0.0221(2) Uani 1 1 d
C8 C 0.32511(12) 0.29204(10) 0.49434(5) 0.0197(2) Uani 1 1 d
C9 C 0.36431(12) 0.18324(10) 0.44165(5) 0.0210(2) Uani 1 1 d
C14 C 0.61176(12) 0.24291(11) 0.51532(5) 0.0217(2) Uani 1 1 d
C13 C 0.15488(13) 0.34090(11) 0.48966(6) 0.0237(2) Uani 1 1 d
C2 C 0.61150(14) 0.63048(11) 0.71746(6) 0.0257(2) Uani 1 1 d
C10 C 0.23963(13) 0.11815(12) 0.38667(6) 0.0263(2) Uani 1 1 d
C15 C 0.63053(14) 0.05813(11) 0.40943(6) 0.0260(2) Uani 1 1 d
C12 C 0.03114(13) 0.27923(13) 0.43381(6) 0.0291(2) Uani 1 1 d
C6 C 0.31023(14) 0.62290(12) 0.73001(6) 0.0280(2) Uani 1 1 d
C11 C 0.07262(14) 0.16796(13) 0.38347(6) 0.0308(2) Uani 1 1 d
C3 C 0.64060(16) 0.72968(12) 0.77878(6) 0.0331(3) Uani 1 1 d
C5 C 0.34173(17) 0.72012(12) 0.79231(6) 0.0348(3) Uani 1 1 d
C4 C 0.50644(18) 0.77454(12) 0.81608(6) 0.0368(3) Uani 1 1 d
H13 H 0.1243(15) 0.4184(14) 0.5246(7) 0.025(3) Uiso 1 1 d
H10 H 0.2698(16) 0.0420(15) 0.3516(7) 0.029(3) Uiso 1 1 d
H6 H 0.1948(17) 0.5849(14) 0.7111(7) 0.031(3) Uiso 1 1 d
H14 H 0.7336(16) 0.2389(14) 0.5336(7) 0.027(3) Uiso 1 1 d
H2 H 0.7044(16) 0.6003(14) 0.6903(7) 0.025(3) Uiso 1 1 d
H15A H 0.5719(17) -0.0385(16) 0.4029(8) 0.035(3) Uiso 1 1 d
H11 H -0.0168(18) 0.1244(16) 0.3452(8) 0.040(4) Uiso 1 1 d
H12 H -0.0888(17) 0.3137(15) 0.4289(7) 0.033(3) Uiso 1 1 d
H15B H 0.6352(16) 0.1035(15) 0.3584(8) 0.033(3) Uiso 1 1 d
H3 H 0.7591(19) 0.7689(16) 0.7958(8) 0.041(4) Uiso 1 1 d
H15C H 0.7482(18) 0.0413(15) 0.4361(8) 0.039(4) Uiso 1 1 d
H5 H 0.245(2) 0.7511(17) 0.8184(9) 0.048(4) Uiso 1 1 d
H4 H 0.5299(19) 0.8476(18) 0.8603(9) 0.049(4) Uiso 1 1 d

loop_
_atom_site_aniso_label
_atom_site_aniso_U_11
_atom_site_aniso_U_22
_atom_site_aniso_U_33
_atom_site_aniso_U_23
_atom_site_aniso_U_13
_atom_site_aniso_U_12
N2 0.0248(4) 0.0171(4) 0.0188(4) 0.0017(3) 0.0015(3) -0.0002(3)
N1 0.0257(4) 0.0183(4) 0.0197(4) 0.0001(3) 0.0033(3) -0.0008(3)
N3 0.0250(4) 0.0190(4) 0.0220(4) -0.0008(3) 0.0061(3) 0.0001(3)
C7 0.0228(4) 0.0169(4) 0.0189(4) 0.0019(3) 0.0021(3) -0.0013(3)
C1 0.0318(5) 0.0162(4) 0.0172(4) 0.0022(3) 0.0006(4) 0.0010(4)
C8 0.0241(5) 0.0171(4) 0.0180(4) 0.0010(3) 0.0035(3) -0.0029(3)
C9 0.0248(5) 0.0184(4) 0.0206(5) 0.0016(3) 0.0057(4) -0.0022(4)
C14 0.0235(5) 0.0201(4) 0.0213(5) 0.0024(4) 0.0028(4) -0.0001(4)
C13 0.0242(5) 0.0237(5) 0.0235(5) -0.0014(4) 0.0048(4) -0.0013(4)
C2 0.0335(5) 0.0203(5) 0.0213(5) 0.0023(4) -0.0021(4) -0.0002(4)
C10 0.0316(5) 0.0246(5) 0.0234(5) -0.0052(4) 0.0067(4) -0.0075(4)
C15 0.0321(5) 0.0210(5) 0.0273(5) -0.0013(4) 0.0115(4) 0.0019(4)
C12 0.0218(5) 0.0355(6) 0.0298(5) -0.0031(4) 0.0036(4) -0.0038(4)
C6 0.0365(6) 0.0226(5) 0.0251(5) 0.0014(4) 0.0056(4) 0.0033(4)
C11 0.0271(5) 0.0368(6) 0.0278(5) -0.0075(4) 0.0020(4) -0.0109(4)
C3 0.0462(6) 0.0238(5) 0.0247(5) 0.0005(4) -0.0081(5) -0.0025(5)
C5 0.0541(7) 0.0266(5) 0.0248(5) -0.0001(4) 0.0097(5) 0.0096(5)
C4 0.0633(8) 0.0235(5) 0.0206(5) -0.0036(4) -0.0027(5) 0.0047(5)

loop_
_atom_type_symbol
_atom_type_description
_atom_type_scat_dispersion_real
_atom_type_scat_dispersion_imag
_atom_type_scat_source
C C 0.0181 0.0091 'International Tables Vol C Tables 4.2.6.8 and 6.1.1.4'
H H 0.0000 0.0000 'International Tables Vol C Tables 4.2.6.8 and 6.1.1.4'
N N 0.0311 0.0180 'International Tables Vol C Tables 4.2.6.8 and 6.1.1.4'

loop_
_exptl_crystal_face_index_h
_exptl_crystal_face_index_k
_exptl_crystal_face_index_l
_exptl_crystal_face_perp_dist
3 -5 1 0.0478
-3 5 -1 0.0359
4 -2 -7 0.0638
-3 -1 10 0.0982
-1 -6 3 0.0848
0 -5 -7 0.0380
1 4 -9 0.0907
-2 -3 -7 0.0493
1 2 9 0.0888
-3 3 -7 0.0591
-2 5 2 0.0267
-2 6 0 0.0323
2 0 9 0.0893
3 -3 5 0.0646
5 0 -6 0.0616
2 -5 -1 0.0394
0 6 2 0.0378
-1 5 5 0.0410

loop_
_geom_angle_atom_site_label_1
_geom_angle_atom_site_label_2
_geom_angle_atom_site_label_3
_geom_angle
N1 N2 C7 114.31(8)
N2 N1 C1 113.25(8)
C9 N3 C15 124.64(8)
C14 N3 C9 108.71(8)
C14 N3 C15 126.52(8)
N2 C7 C8 132.29(9)
C14 C7 N2 120.74(8)
C14 C7 C8 106.93(8)
C2 C1 N1 124.06(9)
C6 C1 N1 115.94(9)
C6 C1 C2 119.95(9)
C9 C8 C7 105.64(8)
C13 C8 C7 135.46(9)
C13 C8 C9 118.89(9)
N3 C9 C8 108.60(8)
N3 C9 C10 128.65(9)
C10 C9 C8 122.75(9)
N3 C14 C7 110.11(8)
C12 C13 C8 118.54(9)
C3 C2 C1 119.45(10)
C11 C10 C9 117.15(9)
C13 C12 C11 121.46(10)
C5 C6 C1 120.00(11)
C10 C11 C12 121.16(9)
C2 C3 C4 120.53(11)
C4 C5 C6 119.92(11)
C5 C4 C3 120.12(10)

loop_
_geom_bond_atom_site_label_1
_geom_bond_atom_site_label_2
_geom_bond_distance
N2 N1 1.2730(11)
N2 C7 1.3831(12)
N1 C1 1.4250(12)
N3 C9 1.3871(12)
N3 C14 1.3552(13)
N3 C15 1.4570(12)
C7 C8 1.4450(13)
C7 C14 1.3828(14)
C1 C2 1.3976(14)
C1 C6 1.3963(15)
C8 C9 1.4112(13)
C8 C13 1.4002(13)
C9 C10 1.3925(14)
C13 C12 1.3847(14)
C2 C3 1.3876(15)
C10 C11 1.3815(15)
C12 C11 1.4044(15)
C6 C5 1.3904(15)
C3 C4 1.3887(19)
C5 C4 1.3867(19)
